data_4127792
loop_
_publ_author_name
'Gordon, Jesse B.'
'Vilbert, Avery C.'
'Siegler, Maxime A.'
'Lancaster, Kyle M.'
'Mo\"enne-Loccoz, Pierre'
'Goldberg, David P.'

_publ_section_title
;
 A Nonheme Thiolate-Ligated Cobalt Superoxo Complex: Synthesis and
 Spectroscopic Characterization, Computational Studies, and Hydrogen Atom
 Abstraction Reactivity.
;
_journal_issue 8
_journal_name_full 'Journal of the American Chemical Society'
_journal_page_first 3641
_journal_page_last 3653
_journal_paper_doi 10.1021/jacs.8b13134
_journal_volume 141
_journal_year 2019
_chemical_formula_moiety 'C11 H27 Co N3 S2 Si'
_chemical_formula_sum 'C11 H27 Co N3 S2 Si'
_chemical_formula_weight 352.49
_space_group_crystal_system monoclinic
_space_group_IT_number 14
_space_group_name_Hall '-P 2ybc'
_space_group_name_H-M_alt 'P 1 21/c 1'
_symmetry_space_group_name_Hall '-P 2ybc'
_symmetry_space_group_name_H-M 'P 1 21/c 1'
_atom_sites_solution_hydrogens geom
_atom_sites_solution_primary direct
_atom_sites_solution_secondary difmap
_audit_creation_method SHELXL-2014/7
_cell_angle_alpha 90
_cell_angle_beta 91.333(4)
_cell_angle_gamma 90
_cell_formula_units_Z 4
_cell_length_a 7.2556(3)
_cell_length_b 12.7487(7)
_cell_length_c 18.2452(7)
_cell_measurement_reflns_used 4813
_cell_measurement_temperature 110(2)
_cell_measurement_theta_max 27.68
_cell_measurement_theta_min 3.95
_cell_volume 1687.21(13)
_computing_cell_refinement 'CrysAlisPro 1.171.39.29c (Rigaku OD, 2017)'
_computing_data_collection 'CrysAlisPro 1.171.39.29c (Rigaku OD, 2017)'
_computing_data_reduction 'CrysAlisPro 1.171.39.29c (Rigaku OD, 2017)'
_computing_molecular_graphics 'SHELXTL v6.10 (Sheldrick, 2008)'
_computing_publication_material 'SHELXTL v6.10 (Sheldrick, 2008)'
_computing_structure_refinement 'SHELXL-2014/7 (Sheldrick, 2015)'
_computing_structure_solution 'SHELXS-2014/7 (Sheldrick, 2015)'
_diffrn_ambient_temperature 110(2)
_diffrn_measured_fraction_theta_full 1.000
_diffrn_measured_fraction_theta_max 1.000
_diffrn_measurement_device_type 'SuperNova, Dual, Cu at zero, Atlas'
_diffrn_measurement_method '\w scans'
_diffrn_radiation_monochromator mirror
_diffrn_radiation_source 'SuperNova (Mo) X-ray Source'
_diffrn_radiation_type MoK\a
_diffrn_radiation_wavelength 0.71073
_diffrn_reflns_av_R_equivalents 0.0384
_diffrn_reflns_av_unetI/netI 0.0732
_diffrn_reflns_Laue_measured_fraction_full 1.000
_diffrn_reflns_Laue_measured_fraction_max 1.000
_diffrn_reflns_limit_h_max 9
_diffrn_reflns_limit_h_min -9
_diffrn_reflns_limit_k_max 16
_diffrn_reflns_limit_k_min -16
_diffrn_reflns_limit_l_max 16
_diffrn_reflns_limit_l_min -23
_diffrn_reflns_number 12084
_diffrn_reflns_point_group_measured_fraction_full 1.000
_diffrn_reflns_point_group_measured_fraction_max 1.000
_diffrn_reflns_theta_full 25.242
_diffrn_reflns_theta_max 27.500
_diffrn_reflns_theta_min 1.949
_exptl_absorpt_coefficient_mu 1.324
_exptl_absorpt_correction_T_max 1.000
_exptl_absorpt_correction_T_min 0.816
_exptl_absorpt_correction_type gaussian
_exptl_absorpt_process_details
;
CrysAlisPro 1.171.39.29c (Rigaku Oxford Diffraction, 2017)
Numerical absorption correction based on gaussian integration over
            a multifaceted crystal model
Empirical absorption correction using spherical harmonics,
 implemented in SCALE3 ABSPACK scaling algorithm.
;
_exptl_crystal_colour pink
_exptl_crystal_density_diffrn 1.388
_exptl_crystal_description block
_exptl_crystal_F_000 748
_exptl_crystal_size_max 0.18
_exptl_crystal_size_mid 0.14
_exptl_crystal_size_min 0.14
_refine_diff_density_max 0.429
_refine_diff_density_min -0.417
_refine_diff_density_rms 0.092
_refine_ls_extinction_method none
_refine_ls_goodness_of_fit_ref 0.927
_refine_ls_hydrogen_treatment constr
_refine_ls_matrix_type full
_refine_ls_number_parameters 260
_refine_ls_number_reflns 4472
_refine_ls_number_restraints 399
_refine_ls_restrained_S_all 0.894
_refine_ls_R_factor_all 0.0471
_refine_ls_R_factor_gt 0.0360
_refine_ls_shift/su_max 0.000
_refine_ls_shift/su_mean 0.000
_refine_ls_structure_factor_coef Fsqd
_refine_ls_weighting_details 'w=1/[\s^2^(Fo^2^)+(0.0347P)^2^] where P=(Fo^2^+2Fc^2^)/3'
_refine_ls_weighting_scheme calc
_refine_ls_wR_factor_gt 0.0788
_refine_ls_wR_factor_ref 0.0814
_reflns_Friedel_coverage 0.000
_reflns_number_gt 3497
_reflns_number_total 4472
_reflns_threshold_expression 'I > 2\s(I)'
_cod_data_source_file ja8b13134_si_002.cif
_cod_data_source_block 1
_cod_database_code 4127792
_shelx_shelxl_version_number 2014/7
_oxdiff_twin_items 2
_oxdiff_twin_integration_method simultaneous
_twin_special_details
;
Component 2 rotated by 179.9373\% 
 around [-0.00 -0.00 1.00] (reciprocal) or [0.05 -0.00 1.00] (direct)
;
_shelx_space_group_comment
;
The symmetry employed for this shelxl refinement is uniquely defined
by the following loop, which should always be used as a source of
symmetry information in preference to the above space-group names.
They are only intended as comments.
;

loop_
_space_group_symop_operation_xyz
'x, y, z'
'-x, y+1/2, -z+1/2'
'-x, -y, -z'
'x, -y-1/2, z-1/2'

loop_
_atom_site_label
_atom_site_type_symbol
_atom_site_fract_x
_atom_site_fract_y
_atom_site_fract_z
_atom_site_U_iso_or_equiv
_atom_site_adp_type
_atom_site_occupancy
_atom_site_site_symmetry_order
_atom_site_calc_flag
_atom_site_refinement_flags_posn
_atom_site_refinement_flags_adp
_atom_site_refinement_flags_occupancy
_atom_site_disorder_assembly
_atom_site_disorder_group
Co1 Co 0.20680(5) 0.10734(3) 0.34098(2) 0.01292(11) Uani 1 1 d D . . . .
Si1 Si 0.29965(10) 0.29717(6) 0.42917(5) 0.01582(18) Uani 1 1 d . . . . .
S1 S 0.28600(10) 0.28504(6) 0.31359(4) 0.01840(17) Uani 1 1 d . . . . .
S2 S 0.26635(10) 0.14261(6) 0.46570(4) 0.02350(18) Uani 1 1 d . . . . .
C10 C 0.1159(4) 0.3860(3) 0.4637(2) 0.0326(9) Uani 1 1 d . . . . .
H10A H 0.1143 0.3824 0.5173 0.049 Uiso 1 1 calc R U . . .
H10B H -0.0042 0.3639 0.4434 0.049 Uiso 1 1 calc R U . . .
H10C H 0.1412 0.4582 0.4485 0.049 Uiso 1 1 calc R U . . .
C11 C 0.5226(3) 0.3550(2) 0.46385(18) 0.0193(7) Uani 1 1 d . . . . .
H11A H 0.5349 0.4266 0.4451 0.029 Uiso 1 1 calc R U . . .
H11B H 0.6256 0.3122 0.4470 0.029 Uiso 1 1 calc R U . . .
H11C H 0.5240 0.3564 0.5176 0.029 Uiso 1 1 calc R U . . .
C1 C -0.1326(6) 0.0609(4) 0.2522(3) 0.0199(10) Uani 0.778(5) 1 d D U P A 1
H1A H -0.2495 0.0979 0.2404 0.024 Uiso 0.778(5) 1 calc R U P A 1
H1B H -0.1530 -0.0150 0.2441 0.024 Uiso 0.778(5) 1 calc R U P A 1
C2 C 0.0154(5) 0.0991(4) 0.2016(2) 0.0212(9) Uani 0.778(5) 1 d D U P A 1
H2A H -0.0144 0.0757 0.1510 0.025 Uiso 0.778(5) 1 calc R U P A 1
H2B H 0.0170 0.1768 0.2018 0.025 Uiso 0.778(5) 1 calc R U P A 1
C3 C 0.2159(6) -0.0569(3) 0.2175(2) 0.0219(9) Uani 0.778(5) 1 d D U P A 1
H3A H 0.2904 -0.0750 0.1745 0.026 Uiso 0.778(5) 1 calc R U P A 1
H3B H 0.0915 -0.0874 0.2099 0.026 Uiso 0.778(5) 1 calc R U P A 1
C4 C 0.3048(6) -0.1024(4) 0.2860(3) 0.0244(11) Uani 0.778(5) 1 d D U P A 1
H4A H 0.2982 -0.1799 0.2837 0.029 Uiso 0.778(5) 1 calc R U P A 1
H4B H 0.4365 -0.0821 0.2884 0.029 Uiso 0.778(5) 1 calc R U P A 1
C5 C 0.0211(5) -0.1031(3) 0.3561(3) 0.0222(10) Uani 0.778(5) 1 d D U P A 1
H5A H 0.0138 -0.1598 0.3929 0.027 Uiso 0.778(5) 1 calc R U P A 1
H5B H -0.0183 -0.1323 0.3079 0.027 Uiso 0.778(5) 1 calc R U P A 1
C6 C -0.1083(6) -0.0147(3) 0.3767(3) 0.0222(10) Uani 0.778(5) 1 d D U P A 1
H6A H -0.2374 -0.0390 0.3709 0.027 Uiso 0.778(5) 1 calc R U P A 1
H6B H -0.0864 0.0040 0.4288 0.027 Uiso 0.778(5) 1 calc R U P A 1
C7 C -0.1863(11) 0.1684(4) 0.3613(4) 0.0208(12) Uani 0.778(5) 1 d D U P A 1
H7A H -0.1706 0.2307 0.3306 0.031 Uiso 0.778(5) 1 calc R U P A 1
H7B H -0.1406 0.1832 0.4112 0.031 Uiso 0.778(5) 1 calc R U P A 1
H7C H -0.3173 0.1499 0.3626 0.031 Uiso 0.778(5) 1 calc R U P A 1
C8 C 0.3406(10) 0.1102(8) 0.1777(7) 0.0261(15) Uani 0.778(5) 1 d D U P A 1
H8A H 0.3113 0.0963 0.1259 0.039 Uiso 0.778(5) 1 calc R U P A 1
H8B H 0.4629 0.0819 0.1903 0.039 Uiso 0.778(5) 1 calc R U P A 1
H8C H 0.3400 0.1861 0.1864 0.039 Uiso 0.778(5) 1 calc R U P A 1
C9 C 0.3226(8) -0.1008(6) 0.4177(3) 0.0252(12) Uani 0.778(5) 1 d D U P A 1
H9A H 0.3372 -0.1772 0.4163 0.038 Uiso 0.778(5) 1 calc R U P A 1
H9B H 0.2576 -0.0809 0.4621 0.038 Uiso 0.778(5) 1 calc R U P A 1
H9C H 0.4443 -0.0674 0.4180 0.038 Uiso 0.778(5) 1 calc R U P A 1
N1 N -0.0807(4) 0.0793(4) 0.3304(3) 0.0163(10) Uani 0.778(5) 1 d D U P A 1
N2 N 0.2012(7) 0.0595(4) 0.2238(2) 0.0152(9) Uani 0.778(5) 1 d D U P A 1
N3 N 0.2145(7) -0.0658(3) 0.3522(3) 0.0165(9) Uani 0.778(5) 1 d D U P A 1
C1' C -0.109(2) 0.1010(13) 0.2439(9) 0.020(2) Uani 0.222(5) 1 d D U P A 2
H1'1 H -0.0930 0.1773 0.2363 0.024 Uiso 0.222(5) 1 calc R U P A 2
H1'2 H -0.2366 0.0822 0.2290 0.024 Uiso 0.222(5) 1 calc R U P A 2
C2' C 0.0243(17) 0.0422(13) 0.1971(8) 0.019(2) Uani 0.222(5) 1 d D U P A 2
H2'1 H -0.0082 -0.0332 0.1968 0.023 Uiso 0.222(5) 1 calc R U P A 2
H2'2 H 0.0141 0.0683 0.1460 0.023 Uiso 0.222(5) 1 calc R U P A 2
C3' C 0.319(2) -0.0478(10) 0.2300(9) 0.022(2) Uani 0.222(5) 1 d D U P A 2
H3'1 H 0.3180 -0.0816 0.1811 0.026 Uiso 0.222(5) 1 calc R U P A 2
H3'2 H 0.4485 -0.0351 0.2452 0.026 Uiso 0.222(5) 1 calc R U P A 2
C4' C 0.232(2) -0.1201(12) 0.2838(8) 0.019(2) Uani 0.222(5) 1 d D U P A 2
H4'1 H 0.1082 -0.1416 0.2652 0.023 Uiso 0.222(5) 1 calc R U P A 2
H4'2 H 0.3083 -0.1839 0.2901 0.023 Uiso 0.222(5) 1 calc R U P A 2
C5' C 0.0324(18) -0.0830(14) 0.3901(9) 0.023(2) Uani 0.222(5) 1 d D U P A 2
H5'1 H 0.0328 -0.0502 0.4392 0.027 Uiso 0.222(5) 1 calc R U P A 2
H5'2 H 0.0099 -0.1591 0.3959 0.027 Uiso 0.222(5) 1 calc R U P A 2
C6' C -0.1197(18) -0.0348(11) 0.3419(9) 0.019(2) Uani 0.222(5) 1 d D U P A 2
H6'1 H -0.1343 -0.0763 0.2963 0.022 Uiso 0.222(5) 1 calc R U P A 2
H6'2 H -0.2377 -0.0376 0.3680 0.022 Uiso 0.222(5) 1 calc R U P A 2
C7' C -0.185(4) 0.1429(17) 0.3727(14) 0.0208(12) Uani 0.222(5) 1 d D U P A 2
H7'1 H -0.1608 0.2168 0.3618 0.031 Uiso 0.222(5) 1 calc R U P A 2
H7'2 H -0.3169 0.1284 0.3654 0.031 Uiso 0.222(5) 1 calc R U P A 2
H7'3 H -0.1486 0.1280 0.4237 0.031 Uiso 0.222(5) 1 calc R U P A 2
C8' C 0.314(4) 0.125(3) 0.172(3) 0.0261(15) Uani 0.222(5) 1 d D U P A 2
H8'1 H 0.4420 0.1350 0.1887 0.039 Uiso 0.222(5) 1 calc R U P A 2
H8'2 H 0.3111 0.0923 0.1234 0.039 Uiso 0.222(5) 1 calc R U P A 2
H8'3 H 0.2509 0.1927 0.1698 0.039 Uiso 0.222(5) 1 calc R U P A 2
C9' C 0.361(3) -0.115(2) 0.4035(12) 0.0252(12) Uani 0.222(5) 1 d D U P A 2
H9'1 H 0.3590 -0.0829 0.4522 0.038 Uiso 0.222(5) 1 calc R U P A 2
H9'2 H 0.3372 -0.1904 0.4076 0.038 Uiso 0.222(5) 1 calc R U P A 2
H9'3 H 0.4823 -0.1040 0.3821 0.038 Uiso 0.222(5) 1 calc R U P A 2
N1' N -0.0777(13) 0.0756(14) 0.3231(10) 0.019(3) Uani 0.222(5) 1 d D U P A 2
N2' N 0.218(2) 0.0551(14) 0.2248(5) 0.017(3) Uani 0.222(5) 1 d D U P A 2
N3' N 0.215(2) -0.0657(7) 0.3551(10) 0.019(3) Uani 0.222(5) 1 d D U P A 2

loop_
_atom_site_aniso_label
_atom_site_aniso_U_11
_atom_site_aniso_U_22
_atom_site_aniso_U_33
_atom_site_aniso_U_23
_atom_site_aniso_U_13
_atom_site_aniso_U_12
Co1 0.01148(18) 0.0158(2) 0.0115(2) 0.00036(17) 0.00029(14) -0.00034(15)
Si1 0.0166(4) 0.0176(4) 0.0133(4) -0.0021(3) 0.0011(3) 0.0027(3)
S1 0.0268(4) 0.0152(4) 0.0131(4) 0.0014(3) 0.0000(3) -0.0001(3)
S2 0.0320(4) 0.0245(4) 0.0138(4) 0.0040(3) -0.0037(3) -0.0100(3)
C10 0.0301(17) 0.042(2) 0.025(2) -0.0129(17) -0.0019(14) 0.0162(15)
C11 0.0228(15) 0.0161(16) 0.0190(18) -0.0054(14) 0.0033(12) 0.0004(11)
C1 0.017(2) 0.019(2) 0.024(2) 0.002(2) -0.0033(16) 0.0031(18)
C2 0.0222(19) 0.024(2) 0.017(2) 0.000(2) -0.0065(15) 0.0007(18)
C3 0.023(2) 0.021(2) 0.022(2) -0.0062(17) 0.0018(18) 0.0011(17)
C4 0.023(2) 0.024(2) 0.026(2) -0.0027(19) -0.005(2) 0.0043(19)
C5 0.0229(19) 0.016(2) 0.028(3) 0.003(2) 0.0010(19) -0.0027(15)
C6 0.0193(19) 0.023(2) 0.025(3) 0.006(2) 0.0076(19) -0.0043(16)
C7 0.0170(15) 0.017(3) 0.029(3) 0.004(2) 0.003(2) 0.007(2)
C8 0.026(3) 0.039(4) 0.014(3) -0.001(2) 0.003(3) -0.009(2)
C9 0.034(3) 0.023(3) 0.019(3) 0.001(2) -0.006(2) 0.015(2)
N1 0.0119(17) 0.0167(19) 0.020(2) -0.0009(17) 0.0000(15) 0.0014(15)
N2 0.018(2) 0.0169(18) 0.0111(18) 0.0005(16) 0.0016(15) -0.0045(16)
N3 0.0157(17) 0.0174(18) 0.016(2) 0.0030(17) -0.0003(16) 0.0025(16)
C1' 0.016(4) 0.024(5) 0.019(4) 0.002(5) -0.009(4) -0.001(4)
C2' 0.023(4) 0.018(4) 0.017(4) -0.004(4) -0.001(4) 0.001(4)
C3' 0.021(4) 0.018(4) 0.026(4) -0.004(4) 0.003(4) 0.004(4)
C4' 0.018(5) 0.018(4) 0.022(4) -0.005(4) 0.004(4) 0.000(4)
C5' 0.021(4) 0.023(5) 0.023(5) 0.004(4) 0.002(4) -0.004(4)
C6' 0.014(4) 0.019(4) 0.023(5) -0.001(4) 0.003(4) -0.004(4)
C7' 0.0170(15) 0.017(3) 0.029(3) 0.004(2) 0.003(2) 0.007(2)
C8' 0.026(3) 0.039(4) 0.014(3) -0.001(2) 0.003(3) -0.009(2)
C9' 0.034(3) 0.023(3) 0.019(3) 0.001(2) -0.006(2) 0.015(2)
N1' 0.017(4) 0.020(4) 0.020(5) 0.002(4) 0.001(4) 0.004(4)
N2' 0.015(4) 0.020(4) 0.016(4) -0.004(4) 0.000(4) 0.000(4)
N3' 0.020(5) 0.019(4) 0.019(5) 0.002(4) 0.001(4) 0.002(4)

loop_
_atom_type_symbol
_atom_type_description
_atom_type_scat_dispersion_real
_atom_type_scat_dispersion_imag
_atom_type_scat_source
C C 0.0033 0.0016 'International Tables Vol C Tables 4.2.6.8 and 6.1.1.4'
H H 0.0000 0.0000 'International Tables Vol C Tables 4.2.6.8 and 6.1.1.4'
N N 0.0061 0.0033 'International Tables Vol C Tables 4.2.6.8 and 6.1.1.4'
S S 0.1246 0.1234 'International Tables Vol C Tables 4.2.6.8 and 6.1.1.4'
Co Co 0.3494 0.9721 'International Tables Vol C Tables 4.2.6.8 and 6.1.1.4'
Si Si 0.0817 0.0704 'International Tables Vol C Tables 4.2.6.8 and 6.1.1.4'

loop_
_geom_angle_atom_site_label_1
_geom_angle_atom_site_label_2
_geom_angle_atom_site_label_3
_geom_angle
N1 Co1 N3 82.14(19)
N1 Co1 N2 82.54(19)
N3 Co1 N2 79.38(19)
N1' Co1 N3' 81.5(6)
N1' Co1 N2' 81.6(6)
N3' Co1 N2' 79.2(6)
N1 Co1 S2 106.19(15)
N1' Co1 S2 110.0(5)
N3 Co1 S2 95.59(15)
N2 Co1 S2 169.38(13)
N3' Co1 S2 94.2(5)
N2' Co1 S2 165.8(4)
N1 Co1 S1 112.40(14)
N1' Co1 S1 112.7(5)
N3 Co1 S1 162.96(13)
N2 Co1 S1 93.32(15)
N3' Co1 S1 163.4(4)
N2' Co1 S1 94.0(5)
S2 Co1 S1 88.93(3)
C10 Si1 C11 105.35(15)
C10 Si1 S2 111.94(13)
C11 Si1 S2 111.55(10)
C10 Si1 S1 111.30(12)
C11 Si1 S1 112.67(11)
S2 Si1 S1 104.20(5)
Si1 S1 Co1 82.35(3)
Si1 S2 Co1 83.79(4)
Si1 C10 H10A 109.5
Si1 C10 H10B 109.5
H10A C10 H10B 109.5
Si1 C10 H10C 109.5
H10A C10 H10C 109.5
H10B C10 H10C 109.5
Si1 C11 H11A 109.5
Si1 C11 H11B 109.5
H11A C11 H11B 109.5
Si1 C11 H11C 109.5
H11A C11 H11C 109.5
H11B C11 H11C 109.5
N1 C1 C2 111.6(4)
N1 C1 H1A 109.3
C2 C1 H1A 109.3
N1 C1 H1B 109.3
C2 C1 H1B 109.3
H1A C1 H1B 108.0
N2 C2 C1 112.1(4)
N2 C2 H2A 109.2
C1 C2 H2A 109.2
N2 C2 H2B 109.2
C1 C2 H2B 109.2
H2A C2 H2B 107.9
N2 C3 C4 110.4(4)
N2 C3 H3A 109.6
C4 C3 H3A 109.6
N2 C3 H3B 109.6
C4 C3 H3B 109.6
H3A C3 H3B 108.1
N3 C4 C3 111.7(4)
N3 C4 H4A 109.3
C3 C4 H4A 109.3
N3 C4 H4B 109.3
C3 C4 H4B 109.3
H4A C4 H4B 107.9
N3 C5 C6 111.4(4)
N3 C5 H5A 109.3
C6 C5 H5A 109.3
N3 C5 H5B 109.3
C6 C5 H5B 109.3
H5A C5 H5B 108.0
N1 C6 C5 111.5(4)
N1 C6 H6A 109.3
C5 C6 H6A 109.3
N1 C6 H6B 109.3
C5 C6 H6B 109.3
H6A C6 H6B 108.0
N1 C7 H7A 109.5
N1 C7 H7B 109.5
H7A C7 H7B 109.5
N1 C7 H7C 109.5
H7A C7 H7C 109.5
H7B C7 H7C 109.5
N2 C8 H8A 109.5
N2 C8 H8B 109.5
H8A C8 H8B 109.5
N2 C8 H8C 109.5
H8A C8 H8C 109.5
H8B C8 H8C 109.5
N3 C9 H9A 109.5
N3 C9 H9B 109.5
H9A C9 H9B 109.5
N3 C9 H9C 109.5
H9A C9 H9C 109.5
H9B C9 H9C 109.5
C6 N1 C1 112.7(4)
C6 N1 C7 108.9(4)
C1 N1 C7 111.3(4)
C6 N1 Co1 103.3(3)
C1 N1 Co1 109.9(3)
C7 N1 Co1 110.5(4)
C8 N2 C2 108.9(4)
C8 N2 C3 109.8(6)
C2 N2 C3 112.5(4)
C8 N2 Co1 115.5(7)
C2 N2 Co1 99.5(3)
C3 N2 Co1 110.3(3)
C4 N3 C9 109.3(4)
C4 N3 C5 112.3(4)
C9 N3 C5 110.4(4)
C4 N3 Co1 104.6(3)
C9 N3 Co1 112.7(4)
C5 N3 Co1 107.5(3)
N1' C1' C2' 110.9(13)
N1' C1' H1'1 109.5
C2' C1' H1'1 109.5
N1' C1' H1'2 109.5
C2' C1' H1'2 109.5
H1'1 C1' H1'2 108.0
N2' C2' C1' 111.5(12)
N2' C2' H2'1 109.3
C1' C2' H2'1 109.3
N2' C2' H2'2 109.3
C1' C2' H2'2 109.3
H2'1 C2' H2'2 108.0
C4' C3' N2' 111.7(12)
C4' C3' H3'1 109.3
N2' C3' H3'1 109.3
C4' C3' H3'2 109.3
N2' C3' H3'2 109.3
H3'1 C3' H3'2 107.9
N3' C4' C3' 109.4(12)
N3' C4' H4'1 109.8
C3' C4' H4'1 109.8
N3' C4' H4'2 109.8
C3' C4' H4'2 109.8
H4'1 C4' H4'2 108.2
N3' C5' C6' 109.4(12)
N3' C5' H5'1 109.8
C6' C5' H5'1 109.8
N3' C5' H5'2 109.8
C6' C5' H5'2 109.8
H5'1 C5' H5'2 108.2
N1' C6' C5' 111.5(12)
N1' C6' H6'1 109.3
C5' C6' H6'1 109.3
N1' C6' H6'2 109.3
C5' C6' H6'2 109.3
H6'1 C6' H6'2 108.0
N1' C7' H7'1 109.5
N1' C7' H7'2 109.5
H7'1 C7' H7'2 109.5
N1' C7' H7'3 109.5
H7'1 C7' H7'3 109.5
H7'2 C7' H7'3 109.5
N2' C8' H8'1 109.5
N2' C8' H8'2 109.5
H8'1 C8' H8'2 109.5
N2' C8' H8'3 109.5
H8'1 C8' H8'3 109.5
H8'2 C8' H8'3 109.5
N3' C9' H9'1 109.5
N3' C9' H9'2 109.5
H9'1 C9' H9'2 109.5
N3' C9' H9'3 109.5
H9'1 C9' H9'3 109.5
H9'2 C9' H9'3 109.5
C6' N1' C7' 107.1(14)
C6' N1' C1' 113.8(14)
C7' N1' C1' 113.3(15)
C6' N1' Co1 110.5(9)
C7' N1' Co1 108.6(16)
C1' N1' Co1 103.4(9)
C8' N2' C2' 107.2(17)
C8' N2' C3' 109.3(18)
C2' N2' C3' 112.1(14)
C8' N2' Co1 118(2)
C2' N2' Co1 107.4(9)
C3' N2' Co1 103.3(9)
C4' N3' C9' 104.5(13)
C4' N3' C5' 113.2(14)
C9' N3' C5' 107.9(14)
C4' N3' Co1 111.4(9)
C9' N3' Co1 120.1(16)
C5' N3' Co1 99.9(9)

loop_
_geom_bond_atom_site_label_1
_geom_bond_atom_site_label_2
_geom_bond_distance
Co1 N1 2.121(3)
Co1 N1' 2.121(9)
Co1 N3 2.218(3)
Co1 N2 2.222(3)
Co1 N3' 2.222(9)
Co1 N2' 2.226(9)
Co1 S2 2.3498(9)
Co1 S1 2.3928(8)
Si1 C10 1.870(3)
Si1 C11 1.874(3)
Si1 S2 2.0958(11)
Si1 S1 2.1143(11)
C10 H10A 0.9800
C10 H10B 0.9800
C10 H10C 0.9800
C11 H11A 0.9800
C11 H11B 0.9800
C11 H11C 0.9800
C1 N1 1.485(6)
C1 C2 1.512(6)
C1 H1A 0.9900
C1 H1B 0.9900
C2 N2 1.487(5)
C2 H2A 0.9900
C2 H2B 0.9900
C3 N2 1.493(6)
C3 C4 1.509(6)
C3 H3A 0.9900
C3 H3B 0.9900
C4 N3 1.463(6)
C4 H4A 0.9900
C4 H4B 0.9900
C5 N3 1.485(6)
C5 C6 1.519(6)
C5 H5A 0.9900
C5 H5B 0.9900
C6 N1 1.483(6)
C6 H6A 0.9900
C6 H6B 0.9900
C7 N1 1.489(5)
C7 H7A 0.9800
C7 H7B 0.9800
C7 H7C 0.9800
C8 N2 1.480(6)
C8 H8A 0.9800
C8 H8B 0.9800
C8 H8C 0.9800
C9 N3 1.483(6)
C9 H9A 0.9800
C9 H9B 0.9800
C9 H9C 0.9800
C1' N1' 1.493(16)
C1' C2' 1.504(15)
C1' H1'1 0.9900
C1' H1'2 0.9900
C2' N2' 1.494(16)
C2' H2'1 0.9900
C2' H2'2 0.9900
C3' C4' 1.495(15)
C3' N2' 1.502(15)
C3' H3'1 0.9900
C3' H3'2 0.9900
C4' N3' 1.482(16)
C4' H4'1 0.9900
C4' H4'2 0.9900
C5' N3' 1.502(15)
C5' C6' 1.524(15)
C5' H5'1 0.9900
C5' H5'2 0.9900
C6' N1' 1.482(15)
C6' H6'1 0.9900
C6' H6'2 0.9900
C7' N1' 1.482(16)
C7' H7'1 0.9800
C7' H7'2 0.9800
C7' H7'3 0.9800
C8' N2' 1.490(17)
C8' H8'1 0.9800
C8' H8'2 0.9800
C8' H8'3 0.9800
C9' N3' 1.498(16)
C9' H9'1 0.9800
C9' H9'2 0.9800
C9' H9'3 0.9800

loop_
_geom_torsion_atom_site_label_1
_geom_torsion_atom_site_label_2
_geom_torsion_atom_site_label_3
_geom_torsion_atom_site_label_4
_geom_torsion
N1 C1 C2 N2 50.0(6)
N2 C3 C4 N3 51.4(6)
N3 C5 C6 N1 49.8(6)
C5 C6 N1 C1 65.8(5)
C5 C6 N1 C7 -170.2(5)
C5 C6 N1 Co1 -52.7(5)
C2 C1 N1 C6 -131.9(4)
C2 C1 N1 C7 105.5(5)
C2 C1 N1 Co1 -17.3(5)
C1 C2 N2 C8 -173.2(7)
C1 C2 N2 C3 64.8(5)
C1 C2 N2 Co1 -52.0(5)
C4 C3 N2 C8 105.5(6)
C4 C3 N2 C2 -133.0(4)
C4 C3 N2 Co1 -22.8(5)
C3 C4 N3 C9 -172.2(5)
C3 C4 N3 C5 64.9(5)
C3 C4 N3 Co1 -51.3(5)
C6 C5 N3 C4 -133.5(4)
C6 C5 N3 C9 104.2(5)
C6 C5 N3 Co1 -19.0(5)
N1' C1' C2' N2' -50.4(19)
N2' C3' C4' N3' -53.3(18)
N3' C5' C6' N1' -51.4(19)
C5' C6' N1' C7' -100.2(19)
C5' C6' N1' C1' 133.7(13)
C5' C6' N1' Co1 17.9(17)
C2' C1' N1' C6' -66.0(16)
C2' C1' N1' C7' 171.3(18)
C2' C1' N1' Co1 53.9(16)
C1' C2' N2' C8' -108(2)
C1' C2' N2' C3' 132.1(13)
C1' C2' N2' Co1 19.3(17)
C4' C3' N2' C8' 178(2)
C4' C3' N2' C2' -62.9(16)
C4' C3' N2' Co1 52.5(16)
C3' C4' N3' C9' -106.5(18)
C3' C4' N3' C5' 136.4(13)
C3' C4' N3' Co1 24.7(16)
C6' C5' N3' C4' -64.2(17)
C6' C5' N3' C9' -179.4(17)
C6' C5' N3' Co1 54.3(15)

loop_
_twin_individual_id
_twin_individual_mass_fraction_refined
_oxdiff_twin_reflns_isolated
_oxdiff_twin_reflns_overlapped
_twin_individual_twin_lattice_type
_twin_individual_twin_matrix_11
_twin_individual_twin_matrix_12
_twin_individual_twin_matrix_13
_twin_individual_twin_matrix_21
_twin_individual_twin_matrix_22
_twin_individual_twin_matrix_23
_twin_individual_twin_matrix_31
_twin_individual_twin_matrix_32
_twin_individual_twin_matrix_33
1 0.7951 1509 11631 ref 1.0000 0.0000 0.0000 0.0000 1.0000 0.0000 0.0000 0.0000 1.0000
2 0.2049 0 11631 nmt -1.0005 0.0009 -0.0002 0.0019 -0.9995 -0.0003 0.1060 -0.0015 0.9972
